data_2201242
loop_
_publ_author_name
'Gougeon, P.'
'Gall, p.'

_publ_section_title
;
CaMo~5~O~8~
;
_journal_name_full 'Acta Crystallographica, Section E'
_journal_page_first i65
_journal_page_last i67
_journal_paper_doi 10.1107/S1600536802010218
_journal_volume 58
_journal_year 2002
_chemical_formula_iupac 'Ca Mo5 O8'
_chemical_formula_moiety 'Ca Mo5 O8'
_chemical_formula_sum 'Ca Mo5 O8'
_chemical_formula_weight 647.78
_space_group_IT_number 14
_symmetry_cell_setting monoclinic
_symmetry_space_group_name_Hall '-P 2ybc'
_symmetry_space_group_name_H-M 'P 1 21/c 1'
_cell_angle_alpha 90.00
_cell_angle_beta 110.07(4)
_cell_angle_gamma 90.00
_cell_formula_units_Z 4
_cell_length_a 7.550(5)
_cell_length_b 9.068(5)
_cell_length_c 9.983(5)
_cell_measurement_temperature 293(2)
_cell_volume 642.0(6)
_database_code_amcsd 0010380
_diffrn_ambient_temperature 293(2)
_exptl_crystal_density_diffrn 6.702
_cod_original_sg_symbol_H-M 'P 21/c'
_cod_database_code 2201242
_amcsd_formula_title CaMo5O8

loop_
_space_group_symop_operation_xyz
'x, y, z'
'-x, y+1/2, -z+1/2'
'-x, -y, -z'
'x, -y-1/2, z-1/2'

loop_
_atom_site_label
_atom_site_fract_x
_atom_site_fract_y
_atom_site_fract_z
_atom_site_U_iso_or_equiv
_atom_site_adp_type
_atom_site_calc_flag
_atom_site_refinement_flags
_atom_site_occupancy
_atom_site_disorder_assembly
_atom_site_disorder_group
_atom_site_type_symbol
Ca 0.26502(12) 0.50520(10) 0.52649(9) 0.01094(13) Uani d . 1 . . Ca
Mo1 0.61063(4) -0.11555(3) 0.48386(3) 0.00331(5) Uani d . 1 . . Mo
Mo2 0.38311(4) -0.11560(3) 0.68223(3) 0.00319(5) Uani d . 1 . . Mo
Mo3 0.17729(4) -0.12651(3) 0.38673(3) 0.00322(5) Uani d . 1 . . Mo
Mo4 0.81176(4) -0.13391(3) 0.30011(3) 0.00319(5) Uani d . 1 . . Mo
Mo5 0.00045(4) -0.12368(3) 0.58644(3) 0.00299(5) Uani d . 1 . . Mo
O1 0.3994(4) 0.0079(3) 0.8417(3) 0.0044(4) Uani d . 1 . . O
O2 0.0073(4) -0.2212(3) 0.9361(3) 0.0044(4) Uani d . 1 . . O
O3 -0.0133(4) 0.0007(3) 0.2366(3) 0.0049(4) Uani d . 1 . . O
O4 0.4009(4) -0.2532(3) 0.0205(3) 0.0047(4) Uani d . 1 . . O
O5 0.8011(4) -0.2458(3) 0.1175(3) 0.0056(4) Uani d . 1 . . O
O6 0.2055(4) -0.2469(3) 0.2170(3) 0.0054(4) Uani d . 1 . . O
O7 0.6066(4) -0.2339(3) 0.8309(3) 0.0051(4) Uani d . 1 . . O
O8 0.3842(4) -0.0014(3) 0.3326(3) 0.0055(4) Uani d . 1 . . O

loop_
_atom_site_aniso_label
_atom_site_aniso_U_11
_atom_site_aniso_U_22
_atom_site_aniso_U_33
_atom_site_aniso_U_12
_atom_site_aniso_U_13
_atom_site_aniso_U_23
Ca 0.0099(3) 0.0114(3) 0.0104(3) -0.0003(3) 0.0021(2) 0.0009(3)
Mo1 0.00338(10) 0.00300(11) 0.00351(10) -0.00028(8) 0.00116(8) 0.00004(8)
Mo2 0.00314(10) 0.00313(11) 0.00320(10) 0.00024(8) 0.00094(8) 0.00026(8)
Mo3 0.00326(10) 0.00292(11) 0.00367(10) 0.00013(9) 0.00145(8) -0.00013(8)
Mo4 0.00375(11) 0.00313(11) 0.00276(10) 0.00015(8) 0.00123(8) -0.00013(8)
Mo5 0.00334(10) 0.00263(10) 0.00282(10) -0.00018(9) 0.00085(8) 0.00018(8)
O1 0.0044(9) 0.0048(10) 0.0022(9) 0.0017(8) -0.0010(7) 0.0002(8)
O2 0.0045(10) 0.0060(10) 0.0020(9) 0.0011(8) 0.0002(8) 0.0014(7)
O3 0.0065(10) 0.0038(10) 0.0060(10) 0.0007(8) 0.0041(8) 0.0016(8)
O4 0.0033(10) 0.0047(10) 0.0061(10) 0.0005(7) 0.0015(8) 0.0014(8)
O5 0.0053(11) 0.0058(11) 0.0059(10) -0.0006(8) 0.0023(9) -0.0020(8)
O6 0.0057(11) 0.0063(10) 0.0041(10) -0.0002(8) 0.0018(8) -0.0015(8)
O7 0.0047(10) 0.0057(10) 0.0039(10) 0.0023(8) 0.0002(8) 0.0005(8)
O8 0.0067(10) 0.0046(10) 0.0069(10) -0.0010(8) 0.0044(8) 0.0008(8)

loop_
_geom_bond_atom_site_label_1
_geom_bond_atom_site_label_2
_geom_bond_site_symmetry_2
_geom_bond_distance
_geom_bond_publ_flag
Ca O1 4_565 2.394(3) y
Ca O1 2_656 2.421(3) y
Ca O4 4_566 2.481(3) y
Ca O7 2_656 2.592(3) y
Ca O5 2_655 2.647(3) y
Ca O3 2 2.662(3) y
Ca O2 4_565 2.689(3) y
Ca O8 4_566 2.874(3) y
Ca O2 2_556 3.018(3) y
Ca O6 4_566 3.035(3) y
Ca Mo4 2_655 3.3556(18) ?
Ca Mo2 2_656 3.378(2) ?
Mo1 O5 4_556 2.028(3) y
Mo1 O7 4 2.041(3) y
Mo1 O8 3_656 2.106(3) y
Mo1 O4 4_556 2.111(3) y
Mo1 O8 . 2.122(3) y
Mo1 Mo2 3_656 2.6830(11) y
Mo1 Mo4 . 2.7587(14) y
Mo1 Mo3 3_656 2.7625(13) y
Mo1 Mo5 1_655 2.765(2) y
Mo1 Mo1 3_656 2.7669(13) y
Mo1 Mo2 . 3.0343(15) y
Mo1 Mo3 . 3.078(2) y
Mo2 O1 . 1.915(3) y
Mo2 O6 4_556 1.948(3) y
Mo2 O4 4_556 2.047(3) y
Mo2 O8 3_656 2.100(3) y
Mo2 O7 . 2.117(3) y
Mo2 Mo1 3_656 2.6830(11) y
Mo2 Mo5 1 2.715(2) y
Mo2 Mo4 3_656 2.7373(12) y
Mo2 Mo3 1 2.8250(17) y
Mo2 Ca 2_646 3.378(2) ?
Mo2 Ca 1_545 3.753(2) ?
Mo3 O3 . 2.042(3) y
Mo3 O2 4 2.057(3) y
Mo3 O4 4_556 2.068(3) y
Mo3 O6 . 2.087(3) y
Mo3 O8 . 2.145(3) y
Mo3 Mo4 1_455 2.5943(19) y
Mo3 Mo5 3_556 2.6957(12) y
Mo3 Mo5 . 2.7541(13) y
Mo3 Mo1 3_656 2.7625(13) y
Mo3 Mo2 1 2.8250(17) y
Mo3 Ca 1_545 3.592(2) ?
Mo4 O3 1_655 2.052(3) y
Mo4 O7 4 2.063(3) y
Mo4 O5 . 2.064(3) y
Mo4 O1 3_656 2.074(3) y
Mo4 O2 4_655 2.091(3) y
Mo4 Mo3 1_655 2.5943(19) y
Mo4 Mo5 1_655 2.7229(16) y
Mo4 Mo2 3_656 2.7373(12) y
Mo4 Mo1 1 2.7587(14) y
Mo4 Mo5 3_656 2.7653(13) y
Mo4 Ca 2_645 3.3556(18) ?
Mo5 O5 4_456 2.021(3) y
Mo5 O6 4_556 2.022(3) y
Mo5 O3 3_556 2.063(3) y
Mo5 O2 4 2.071(3) y
Mo5 Mo3 3_556 2.6957(12) y
Mo5 Mo2 1 2.715(2) y
Mo5 Mo4 1_455 2.7229(16) y
Mo5 Mo3 1 2.7541(13) y
Mo5 Mo4 3_656 2.7653(13) y
Mo5 Mo1 1_455 2.765(2) y
Mo5 Mo5 3_556 2.8288(12) y
O1 Mo4 3_656 2.074(3) ?
O1 Ca 4_566 2.394(3) ?
O1 Ca 2_646 2.421(3) ?
O2 Mo3 4_556 2.057(3) ?
O2 Mo5 4_556 2.071(3) ?
O2 Mo4 4_456 2.091(3) ?
O2 Ca 4_566 2.689(3) ?
O2 Ca 2_546 3.018(3) ?
O3 Mo4 1_455 2.052(3) ?
O3 Mo5 3_556 2.063(3) ?
O3 Ca 2_545 2.662(3) ?
O4 Mo2 4 2.047(3) ?
O4 Mo3 4 2.068(3) ?
O4 Mo1 4 2.111(3) ?
O4 Ca 4_565 2.481(3) ?
O5 Mo5 4_655 2.021(3) ?
O5 Mo1 4 2.028(3) ?
O5 Ca 2_645 2.647(3) ?
O6 Mo2 4 1.948(3) ?
O6 Mo5 4 2.022(3) ?
O6 Ca 4_565 3.035(3) ?
O7 Mo1 4_556 2.041(3) ?
O7 Mo4 4_556 2.063(3) ?
O7 Ca 2_646 2.592(3) ?
O8 Mo2 3_656 2.100(3) ?
O8 Mo1 3_656 2.106(3) ?
O8 Ca 4_565 2.874(3) ?

loop_
_cod_related_entry_id
_cod_related_entry_database
_cod_related_entry_code
1 AMCSD 0010380
